data_4302540
loop_
_publ_author_name
'Jean-Claude G. B\"unzli'
'Nail M. Shavaleev'
'Rosario Scopelliti'
'Fr\'ed\'eric Gumy'

_publ_contact_author_address
;Ecole polytechnique f\'ed\'erale de Lausanne
Institut des sciences et ing\'enierie chimiques
EPFL SB ISIC LCSL
BCH 1402 (B\^at. BCH)
CH-1015 Lausanne
Switzerland
;
_publ_contact_author_email jean-claude.bunzli@epfl.ch
_publ_contact_author_fax '+41 21 693 98 25'
_publ_contact_author_name 'Jean-Claude B\"unzli'
_publ_contact_author_phone '+41 21 693 98 21'
_publ_section_title
;
Benzothiazole- and Benzoxazole-Substituted Pyridine-2-Carboxylates as
Efficient Sensitizers of Europium Luminescence
;
_journal_name_full 'Inorganic Chemistry'
_journal_page_first 6178
_journal_page_last 6191
_journal_paper_doi 10.1021/ic9005136
_journal_volume 48
_journal_year 2009
_chemical_formula_moiety 'C39 H22 Br3 N6 O11 Yb, C2 H3 N'
_chemical_formula_sum 'C41 H25 Br3 N7 O11 Yb'
_chemical_formula_weight 1204.45
_chemical_name_systematic
; 
 ? 
;
_space_group_IT_number 14
_symmetry_cell_setting monoclinic
_symmetry_space_group_name_Hall '-P 2ybc'
_symmetry_space_group_name_H-M 'P 1 21/c 1'
_atom_sites_solution_hydrogens geom
_atom_sites_solution_primary direct
_atom_sites_solution_secondary difmap
_audit_creation_method SHELXL-97
_cell_angle_alpha 90.00
_cell_angle_beta 96.266(8)
_cell_angle_gamma 90.00
_cell_formula_units_Z 4
_cell_length_a 15.0118(19)
_cell_length_b 14.560(2)
_cell_length_c 18.4450(15)
_cell_measurement_reflns_used 99
_cell_measurement_temperature 100(2)
_cell_measurement_theta_max 18.606
_cell_measurement_theta_min 3.183
_cell_volume 4007.5(8)
_computing_cell_refinement 'Dirax/lsq (Duisenberg & Schreurs, 1989-2000)'
_computing_data_collection 'Collect (Bruker AXS BV, 1997-2004)'
_computing_data_reduction 'EvalCCD (Duisenberg & Schreurs, 1990-2000)'
_computing_molecular_graphics 'Bruker SHELXTL'
_computing_publication_material 'Bruker SHELXTL'
_computing_structure_refinement 'SHELXL-97 (Sheldrick, 1997)'
_computing_structure_solution 'SHELXS-97 (Sheldrick, 1990)'
_diffrn_ambient_temperature 100(2)
_diffrn_measured_fraction_theta_full 0.998
_diffrn_measured_fraction_theta_max 0.998
_diffrn_measurement_device_type 'Bruker APEX II CCD'
_diffrn_measurement_method 'phi and omega scans'
_diffrn_radiation_monochromator graphite
_diffrn_radiation_source 'fine-focus sealed tube'
_diffrn_radiation_type MoK\a
_diffrn_radiation_wavelength 0.71073
_diffrn_reflns_av_R_equivalents 0.0879
_diffrn_reflns_av_sigmaI/netI 0.0501
_diffrn_reflns_limit_h_max 19
_diffrn_reflns_limit_h_min -19
_diffrn_reflns_limit_k_max 18
_diffrn_reflns_limit_k_min -18
_diffrn_reflns_limit_l_max 23
_diffrn_reflns_limit_l_min -23
_diffrn_reflns_number 87172
_diffrn_reflns_theta_full 27.50
_diffrn_reflns_theta_max 27.50
_diffrn_reflns_theta_min 3.33
_exptl_absorpt_coefficient_mu 5.398
_exptl_absorpt_correction_T_max 1.0000
_exptl_absorpt_correction_T_min 0.7641
_exptl_absorpt_correction_type multi-scan
_exptl_absorpt_process_details 'SADABS V2.10, G.M.Sheldrick, 2003'
_exptl_crystal_colour colourless
_exptl_crystal_density_diffrn 1.996
_exptl_crystal_density_method 'not measured'
_exptl_crystal_description prismatic
_exptl_crystal_F_000 2332
_exptl_crystal_size_max 0.20
_exptl_crystal_size_mid 0.17
_exptl_crystal_size_min 0.17
_refine_diff_density_max 1.913
_refine_diff_density_min -1.049
_refine_diff_density_rms 0.190
_refine_ls_extinction_method none
_refine_ls_goodness_of_fit_ref 1.205
_refine_ls_hydrogen_treatment mixed
_refine_ls_matrix_type full
_refine_ls_number_parameters 580
_refine_ls_number_reflns 9191
_refine_ls_number_restraints 11
_refine_ls_restrained_S_all 1.206
_refine_ls_R_factor_all 0.0778
_refine_ls_R_factor_gt 0.0504
_refine_ls_shift/su_max 0.001
_refine_ls_shift/su_mean 0.000
_refine_ls_structure_factor_coef Fsqd
_refine_ls_weighting_details 'calc w=1/[\s^2^(Fo^2^)+(0.0120P)^2^+31.6424P] where P=(Fo^2^+2Fc^2^)/3'
_refine_ls_weighting_scheme calc
_refine_ls_wR_factor_gt 0.0871
_refine_ls_wR_factor_ref 0.0964
_reflns_number_gt 7071
_reflns_number_total 9191
_reflns_threshold_expression >2sigma(I)
_cod_data_source_file ic9005136_si_001_09.cif
_cod_data_source_block '[Yb(LBr)3(H2O)2)]'
_cod_depositor_comments
;
The following automatic conversions were performed:
'_symmetry_cell_setting' value 'Monoclinic' changed to 'monoclinic'
according to '/home/saulius/struct/CIF-dictionaries/cif_core.dic'
dictionary named 'cif_core.dic' version 2.4.1 from 2010-06-29.

Automatic conversion script
Id: cif_fix_enum 1527 2010-12-29 10:47:43Z saulius 
;
_cod_original_cell_volume 4007.6(9)
_cod_database_code 4302540

loop_
_symmetry_equiv_pos_as_xyz
'x, y, z'
'-x, y+1/2, -z+1/2'
'-x, -y, -z'
'x, -y-1/2, z-1/2'

loop_
_atom_site_label
_atom_site_type_symbol
_atom_site_fract_x
_atom_site_fract_y
_atom_site_fract_z
_atom_site_U_iso_or_equiv
_atom_site_adp_type
_atom_site_occupancy
_atom_site_symmetry_multiplicity
_atom_site_calc_flag
_atom_site_refinement_flags
_atom_site_disorder_assembly
_atom_site_disorder_group
Yb1 Yb 0.249901(17) 0.390457(19) 0.486854(14) 0.01322(7) Uani 1 1 d D . .
Br1 Br 0.53002(5) 0.04781(5) 0.66844(4) 0.02960(17) Uani 1 1 d . . .
Br2 Br -0.05910(5) 0.14266(5) 0.24859(4) 0.03002(17) Uani 1 1 d . . .
Br3 Br -0.45047(5) 0.13629(5) 0.46242(4) 0.02818(17) Uani 1 1 d . . .
O1 O 0.1528(3) 0.5085(3) 0.4465(2) 0.0181(9) Uani 1 1 d . . .
O2 O 0.0408(3) 0.6065(3) 0.4597(2) 0.0183(9) Uani 1 1 d . . .
O3 O 0.2911(3) 0.3548(3) 0.7397(2) 0.0193(10) Uani 1 1 d . . .
O4 O 0.3465(3) 0.4940(3) 0.5503(2) 0.0171(9) Uani 1 1 d . . .
O5 O 0.4555(3) 0.5994(3) 0.5598(2) 0.0190(9) Uani 1 1 d . . .
O6 O 0.2334(3) 0.4163(3) 0.2324(2) 0.0196(10) Uani 1 1 d . . .
O7 O 0.2425(3) 0.2352(3) 0.4761(3) 0.0247(10) Uani 1 1 d . . .
O8 O 0.3502(3) 0.1442(3) 0.4436(2) 0.0241(10) Uani 1 1 d . . .
O9 O -0.0520(3) 0.1623(3) 0.4698(2) 0.0251(11) Uani 1 1 d . . .
O10 O 0.1052(3) 0.3261(3) 0.4891(2) 0.0192(9) Uani 1 1 d D . .
H10A H 0.058(2) 0.354(4) 0.502(4) 0.029 Uiso 1 1 d D . .
H10B H 0.097(3) 0.263(2) 0.488(4) 0.029 Uiso 1 1 d D . .
O11 O 0.3905(3) 0.3280(3) 0.4717(2) 0.0172(9) Uani 1 1 d D . .
H11A H 0.436(2) 0.356(3) 0.453(4) 0.026 Uiso 1 1 d D . .
H11B H 0.400(3) 0.264(2) 0.468(4) 0.026 Uiso 1 1 d D . .
N1 N 0.1734(3) 0.4673(4) 0.5843(3) 0.0164(11) Uani 1 1 d . . .
N2 N 0.2926(3) 0.3260(4) 0.6189(3) 0.0148(10) Uani 1 1 d . . .
N3 N 0.3309(3) 0.4957(4) 0.4077(3) 0.0139(10) Uani 1 1 d . . .
N4 N 0.2101(3) 0.3715(4) 0.3459(3) 0.0159(11) Uani 1 1 d . . .
N5 N 0.1150(4) 0.1131(4) 0.4429(3) 0.0222(12) Uani 1 1 d . . .
N6 N -0.1165(4) 0.0390(4) 0.4103(3) 0.0226(12) Uani 1 1 d . . .
C1 C 0.0998(4) 0.5514(5) 0.4840(3) 0.0172(13) Uani 1 1 d . . .
C2 C 0.1144(4) 0.5326(4) 0.5660(3) 0.0160(13) Uani 1 1 d . . .
C3 C 0.0687(4) 0.5797(5) 0.6167(3) 0.0215(14) Uani 1 1 d . . .
H3 H 0.0265 0.6264 0.6018 0.026 Uiso 1 1 calc R . .
C4 C 0.0873(5) 0.5556(5) 0.6900(4) 0.0286(16) Uani 1 1 d . . .
H4 H 0.0569 0.5854 0.7260 0.034 Uiso 1 1 calc R . .
C5 C 0.1498(5) 0.4887(5) 0.7098(3) 0.0245(15) Uani 1 1 d . . .
H5 H 0.1637 0.4720 0.7596 0.029 Uiso 1 1 calc R . .
C6 C 0.1917(4) 0.4464(4) 0.6559(3) 0.0168(13) Uani 1 1 d . . .
C7 C 0.2591(4) 0.3746(4) 0.6689(3) 0.0164(13) Uani 1 1 d . . .
C8 C 0.3523(4) 0.2852(4) 0.7328(3) 0.0166(13) Uani 1 1 d . . .
C9 C 0.4045(4) 0.2398(5) 0.7890(3) 0.0197(14) Uani 1 1 d . . .
H9 H 0.4037 0.2560 0.8389 0.024 Uiso 1 1 calc R . .
C10 C 0.4575(4) 0.1698(5) 0.7672(3) 0.0197(14) Uani 1 1 d . . .
H10 H 0.4947 0.1361 0.8027 0.024 Uiso 1 1 calc R . .
C11 C 0.4568(4) 0.1478(5) 0.6924(3) 0.0214(14) Uani 1 1 d . . .
C12 C 0.4063(4) 0.1950(5) 0.6371(3) 0.0188(13) Uani 1 1 d . . .
H12 H 0.4080 0.1799 0.5872 0.023 Uiso 1 1 calc R . .
C13 C 0.3531(4) 0.2656(4) 0.6589(3) 0.0141(12) Uani 1 1 d . . .
C14 C 0.3994(4) 0.5497(4) 0.5238(3) 0.0155(12) Uani 1 1 d . . .
C15 C 0.3909(4) 0.5543(4) 0.4403(3) 0.0135(12) Uani 1 1 d . . .
C16 C 0.4390(4) 0.6151(5) 0.4014(3) 0.0192(13) Uani 1 1 d . . .
H16 H 0.4802 0.6571 0.4261 0.023 Uiso 1 1 calc R . .
C17 C 0.4256(4) 0.6133(5) 0.3257(3) 0.0212(13) Uani 1 1 d . . .
H17 H 0.4576 0.6543 0.2980 0.025 Uiso 1 1 calc R . .
C18 C 0.3650(4) 0.5509(5) 0.2908(3) 0.0195(14) Uani 1 1 d . . .
H18 H 0.3552 0.5477 0.2391 0.023 Uiso 1 1 calc R . .
C19 C 0.3195(4) 0.4936(4) 0.3342(3) 0.0156(13) Uani 1 1 d . . .
C20 C 0.2535(4) 0.4254(4) 0.3060(3) 0.0170(13) Uani 1 1 d . . .
C21 C 0.1676(4) 0.3497(4) 0.2255(3) 0.0170(13) Uani 1 1 d . . .
C22 C 0.1233(4) 0.3138(5) 0.1614(3) 0.0212(14) Uani 1 1 d . . .
H22 H 0.1379 0.3315 0.1146 0.025 Uiso 1 1 calc R . .
C23 C 0.0563(4) 0.2504(5) 0.1708(3) 0.0210(14) Uani 1 1 d . . .
H23 H 0.0229 0.2241 0.1292 0.025 Uiso 1 1 calc R . .
C24 C 0.0372(4) 0.2248(5) 0.2405(3) 0.0194(13) Uani 1 1 d . . .
C25 C 0.0843(4) 0.2586(4) 0.3045(3) 0.0184(13) Uani 1 1 d . . .
H25 H 0.0714 0.2392 0.3514 0.022 Uiso 1 1 calc R . .
C26 C 0.1512(4) 0.3222(4) 0.2952(3) 0.0173(13) Uani 1 1 d . . .
C27 C 0.2710(4) 0.1611(4) 0.4522(3) 0.0167(13) Uani 1 1 d . . .
C28 C 0.1998(4) 0.0889(4) 0.4326(3) 0.0175(13) Uani 1 1 d . . .
C29 C 0.2209(4) 0.0051(4) 0.4038(3) 0.0187(13) Uani 1 1 d . . .
H29 H 0.2812 -0.0100 0.3980 0.022 Uiso 1 1 calc R . .
C30 C 0.1513(5) -0.0571(5) 0.3833(3) 0.0230(14) Uani 1 1 d . . .
H30 H 0.1639 -0.1156 0.3640 0.028 Uiso 1 1 calc R . .
C31 C 0.0639(5) -0.0320(5) 0.3916(3) 0.0247(15) Uani 1 1 d . . .
H31 H 0.0153 -0.0720 0.3769 0.030 Uiso 1 1 calc R . .
C32 C 0.0491(4) 0.0536(5) 0.4221(3) 0.0199(14) Uani 1 1 d . . .
C33 C -0.0433(5) 0.0828(5) 0.4330(3) 0.0217(14) Uani 1 1 d . . .
C34 C -0.1839(4) 0.0952(5) 0.4346(3) 0.0237(15) Uani 1 1 d . . .
C35 C -0.2773(4) 0.0817(5) 0.4303(3) 0.0213(14) Uani 1 1 d . . .
H35 H -0.3062 0.0314 0.4049 0.026 Uiso 1 1 calc R . .
C36 C -0.3242(5) 0.1469(5) 0.4657(4) 0.0235(14) Uani 1 1 d . . .
C37 C -0.2820(5) 0.2195(5) 0.5066(4) 0.0272(16) Uani 1 1 d . . .
H37 H -0.3169 0.2606 0.5318 0.033 Uiso 1 1 calc R . .
C38 C -0.1902(5) 0.2317(5) 0.5103(4) 0.0287(16) Uani 1 1 d . . .
H38 H -0.1608 0.2806 0.5373 0.034 Uiso 1 1 calc R . .
C39 C -0.1434(5) 0.1690(5) 0.4729(4) 0.0248(15) Uani 1 1 d . . .
C40 C 0.3035(6) 0.6792(7) 0.6686(4) 0.043(2) Uani 1 1 d . . .
H40A H 0.2501 0.6944 0.6354 0.064 Uiso 1 1 calc R . .
H40B H 0.3181 0.6141 0.6635 0.064 Uiso 1 1 calc R . .
H40C H 0.3540 0.7169 0.6566 0.064 Uiso 1 1 calc R . .
C41 C 0.2863(6) 0.6976(6) 0.7435(4) 0.0368(19) Uani 1 1 d . . .
N7 N 0.2727(6) 0.7143(6) 0.8020(4) 0.059(2) Uani 1 1 d . . .

loop_
_atom_site_aniso_label
_atom_site_aniso_U_11
_atom_site_aniso_U_22
_atom_site_aniso_U_33
_atom_site_aniso_U_23
_atom_site_aniso_U_13
_atom_site_aniso_U_12
Yb1 0.00986(12) 0.01705(13) 0.01276(11) -0.00103(11) 0.00123(8) -0.00048(12)
Br1 0.0319(4) 0.0291(4) 0.0285(4) 0.0027(3) 0.0064(3) 0.0122(3)
Br2 0.0257(4) 0.0368(4) 0.0273(4) -0.0050(3) 0.0012(3) -0.0132(3)
Br3 0.0152(3) 0.0344(4) 0.0353(4) -0.0001(3) 0.0044(3) -0.0006(3)
O1 0.014(2) 0.022(2) 0.018(2) -0.0002(18) 0.0018(17) 0.0033(19)
O2 0.016(2) 0.022(2) 0.017(2) 0.0008(19) 0.0021(16) 0.004(2)
O3 0.019(2) 0.024(2) 0.015(2) 0.0008(18) 0.0018(17) 0.004(2)
O4 0.015(2) 0.022(2) 0.014(2) -0.0016(17) 0.0014(17) -0.0032(19)
O5 0.016(2) 0.023(3) 0.018(2) -0.0026(19) 0.0028(16) -0.006(2)
O6 0.022(2) 0.025(3) 0.011(2) -0.0004(17) -0.0005(17) -0.001(2)
O7 0.022(3) 0.019(2) 0.034(3) -0.005(2) 0.010(2) 0.001(2)
O8 0.014(2) 0.025(3) 0.034(3) -0.005(2) 0.0031(19) 0.000(2)
O9 0.020(3) 0.023(3) 0.034(3) 0.000(2) 0.006(2) -0.002(2)
O10 0.015(2) 0.021(2) 0.023(2) -0.0012(19) 0.0039(18) 0.0009(19)
O11 0.016(2) 0.019(2) 0.018(2) -0.0011(18) 0.0039(17) -0.0035(19)
N1 0.014(3) 0.016(3) 0.018(3) 0.001(2) 0.000(2) 0.001(2)
N2 0.013(3) 0.015(3) 0.016(2) 0.004(2) 0.0014(19) -0.001(2)
N3 0.008(2) 0.018(3) 0.015(2) -0.004(2) -0.0013(19) 0.003(2)
N4 0.011(3) 0.018(3) 0.018(3) -0.003(2) 0.0017(19) 0.000(2)
N5 0.017(3) 0.026(3) 0.023(3) 0.002(2) -0.002(2) 0.002(3)
N6 0.019(3) 0.026(3) 0.024(3) -0.001(2) 0.004(2) -0.001(2)
C1 0.013(3) 0.023(3) 0.015(3) -0.003(2) -0.002(2) -0.004(3)
C2 0.016(3) 0.017(3) 0.015(3) -0.002(2) 0.002(2) -0.002(3)
C3 0.016(3) 0.026(4) 0.022(3) -0.002(3) 0.002(3) 0.005(3)
C4 0.028(4) 0.035(4) 0.024(4) -0.003(3) 0.008(3) 0.012(3)
C5 0.022(4) 0.036(4) 0.016(3) 0.001(3) 0.006(3) 0.006(3)
C6 0.017(3) 0.016(3) 0.018(3) 0.000(2) 0.001(2) -0.002(3)
C7 0.016(3) 0.022(4) 0.011(3) 0.002(2) 0.001(2) -0.003(3)
C8 0.014(3) 0.016(3) 0.021(3) 0.003(2) 0.003(2) -0.001(3)
C9 0.015(3) 0.030(4) 0.013(3) 0.002(3) 0.001(2) 0.001(3)
C10 0.017(3) 0.020(3) 0.021(3) 0.007(3) -0.004(2) 0.002(3)
C11 0.018(3) 0.023(4) 0.024(3) 0.001(3) 0.004(3) -0.001(3)
C12 0.016(3) 0.025(4) 0.017(3) 0.001(3) 0.006(2) -0.002(3)
C13 0.011(3) 0.018(3) 0.012(3) 0.000(2) -0.002(2) -0.003(2)
C14 0.015(3) 0.013(3) 0.019(3) -0.003(2) 0.004(2) 0.002(3)
C15 0.007(3) 0.015(3) 0.018(3) 0.001(2) -0.001(2) -0.001(2)
C16 0.021(3) 0.018(3) 0.017(3) 0.001(3) -0.001(2) 0.000(3)
C17 0.024(3) 0.020(3) 0.020(3) 0.004(3) 0.005(2) -0.002(3)
C18 0.022(3) 0.029(4) 0.008(3) 0.002(2) 0.000(2) -0.004(3)
C19 0.016(3) 0.017(3) 0.013(3) -0.002(2) 0.000(2) 0.004(3)
C20 0.020(3) 0.013(3) 0.017(3) -0.002(2) 0.001(2) 0.002(3)
C21 0.018(3) 0.019(3) 0.014(3) 0.000(2) 0.001(2) 0.002(3)
C22 0.024(4) 0.022(4) 0.016(3) -0.003(3) -0.001(3) 0.003(3)
C23 0.023(4) 0.023(4) 0.016(3) -0.007(3) -0.006(3) 0.003(3)
C24 0.013(3) 0.023(4) 0.021(3) -0.003(3) -0.002(2) 0.000(3)
C25 0.014(3) 0.022(3) 0.020(3) -0.004(3) 0.003(2) -0.002(3)
C26 0.015(3) 0.021(3) 0.015(3) -0.005(2) -0.002(2) 0.004(3)
C27 0.017(3) 0.022(3) 0.012(3) 0.003(2) 0.003(2) 0.000(3)
C28 0.016(3) 0.021(4) 0.015(3) 0.005(2) -0.001(2) 0.003(3)
C29 0.018(3) 0.019(3) 0.019(3) 0.001(3) 0.003(2) 0.002(3)
C30 0.025(4) 0.021(4) 0.023(3) 0.002(3) 0.004(3) -0.001(3)
C31 0.027(4) 0.023(4) 0.024(3) 0.004(3) 0.001(3) -0.002(3)
C32 0.018(3) 0.023(4) 0.018(3) 0.004(3) 0.000(2) -0.002(3)
C33 0.024(4) 0.020(3) 0.021(3) 0.003(3) 0.002(3) 0.000(3)
C34 0.018(3) 0.030(4) 0.024(3) 0.004(3) 0.007(3) 0.003(3)
C35 0.017(3) 0.022(4) 0.025(3) -0.001(3) 0.002(3) -0.002(3)
C36 0.020(4) 0.023(4) 0.028(3) 0.005(3) 0.005(3) 0.000(3)
C37 0.023(4) 0.027(4) 0.033(4) 0.003(3) 0.006(3) 0.007(3)
C38 0.022(4) 0.027(4) 0.037(4) 0.006(3) 0.003(3) 0.001(3)
C39 0.019(3) 0.028(4) 0.028(4) 0.007(3) 0.003(3) 0.000(3)
C40 0.032(5) 0.061(6) 0.036(4) 0.007(4) 0.005(3) -0.003(4)
C41 0.038(5) 0.034(5) 0.040(5) 0.006(4) 0.008(4) -0.011(4)
N7 0.067(6) 0.064(6) 0.047(5) -0.006(4) 0.016(4) -0.019(5)

loop_
_atom_type_symbol
_atom_type_description
_atom_type_scat_dispersion_real
_atom_type_scat_dispersion_imag
_atom_type_scat_source
C C 0.0033 0.0016 'International Tables Vol C Tables 4.2.6.8 and 6.1.1.4'
H H 0.0000 0.0000 'International Tables Vol C Tables 4.2.6.8 and 6.1.1.4'
N N 0.0061 0.0033 'International Tables Vol C Tables 4.2.6.8 and 6.1.1.4'
O O 0.0106 0.0060 'International Tables Vol C Tables 4.2.6.8 and 6.1.1.4'
Br Br -0.2901 2.4595 'International Tables Vol C Tables 4.2.6.8 and 6.1.1.4'
Yb Yb -0.3850 5.5486 'International Tables Vol C Tables 4.2.6.8 and 6.1.1.4'

loop_
_geom_angle_atom_site_label_1
_geom_angle_atom_site_label_2
_geom_angle_atom_site_label_3
_geom_angle
_geom_angle_site_symmetry_1
_geom_angle_site_symmetry_3
_geom_angle_publ_flag
O7 Yb1 O4 135.51(16) . . ?
O7 Yb1 O1 133.29(16) . . ?
O4 Yb1 O1 90.94(15) . . ?
O7 Yb1 O11 68.86(16) . . ?
O4 Yb1 O11 77.92(15) . . ?
O1 Yb1 O11 142.29(15) . . ?
O7 Yb1 O10 64.62(16) . . ?
O4 Yb1 O10 140.55(15) . . ?
O1 Yb1 O10 75.78(16) . . ?
O11 Yb1 O10 133.44(15) . . ?
O7 Yb1 N1 119.09(17) . . ?
O4 Yb1 N1 69.96(16) . . ?
O1 Yb1 N1 65.01(15) . . ?
O11 Yb1 N1 138.59(15) . . ?
O10 Yb1 N1 70.77(16) . . ?
O7 Yb1 N3 125.26(16) . . ?
O4 Yb1 N3 65.30(15) . . ?
O1 Yb1 N3 71.93(15) . . ?
O11 Yb1 N3 70.68(15) . . ?
O10 Yb1 N3 138.77(15) . . ?
N1 Yb1 N3 115.66(17) . . ?
O7 Yb1 N4 78.76(16) . . ?
O4 Yb1 N4 129.20(15) . . ?
O1 Yb1 N4 72.10(15) . . ?
O11 Yb1 N4 87.23(15) . . ?
O10 Yb1 N4 82.29(15) . . ?
N1 Yb1 N4 133.47(16) . . ?
N3 Yb1 N4 63.94(16) . . ?
O7 Yb1 N2 74.31(16) . . ?
O4 Yb1 N2 71.82(15) . . ?
O1 Yb1 N2 130.02(15) . . ?
O11 Yb1 N2 80.79(15) . . ?
O10 Yb1 N2 88.48(15) . . ?
N1 Yb1 N2 65.01(16) . . ?
N3 Yb1 N2 132.16(15) . . ?
N4 Yb1 N2 152.95(17) . . ?
C1 O1 Yb1 126.6(4) . . ?
C7 O3 C8 103.5(5) . . ?
C14 O4 Yb1 127.2(4) . . ?
C20 O6 C21 103.8(5) . . ?
C27 O7 Yb1 150.3(4) . . ?
C33 O9 C39 103.4(5) . . ?
Yb1 O10 H10A 127(3) . . ?
Yb1 O10 H10B 121(3) . . ?
H10A O10 H10B 111(5) . . ?
Yb1 O11 H11A 127(3) . . ?
Yb1 O11 H11B 122(3) . . ?
H11A O11 H11B 107(5) . . ?
C2 N1 C6 118.2(5) . . ?
C2 N1 Yb1 119.2(4) . . ?
C6 N1 Yb1 122.7(4) . . ?
C7 N2 C13 104.1(5) . . ?
C7 N2 Yb1 112.9(4) . . ?
C13 N2 Yb1 141.8(4) . . ?
C15 N3 C19 118.2(5) . . ?
C15 N3 Yb1 118.2(4) . . ?
C19 N3 Yb1 123.6(4) . . ?
C20 N4 C26 104.3(5) . . ?
C20 N4 Yb1 115.2(4) . . ?
C26 N4 Yb1 140.4(4) . . ?
C32 N5 C28 117.9(6) . . ?
C33 N6 C34 102.9(6) . . ?
O2 C1 O1 125.7(6) . . ?
O2 C1 C2 119.5(5) . . ?
O1 C1 C2 114.7(5) . . ?
N1 C2 C3 123.1(6) . . ?
N1 C2 C1 113.7(5) . . ?
C3 C2 C1 123.1(6) . . ?
C4 C3 C2 117.7(6) . . ?
C4 C3 H3 121.1 . . ?
C2 C3 H3 121.1 . . ?
C5 C4 C3 119.7(6) . . ?
C5 C4 H4 120.2 . . ?
C3 C4 H4 120.2 . . ?
C4 C5 C6 118.4(6) . . ?
C4 C5 H5 120.8 . . ?
C6 C5 H5 120.8 . . ?
N1 C6 C5 122.9(6) . . ?
N1 C6 C7 112.7(5) . . ?
C5 C6 C7 124.4(6) . . ?
N2 C7 O3 115.9(5) . . ?
N2 C7 C6 125.9(5) . . ?
O3 C7 C6 118.2(5) . . ?
O3 C8 C13 108.5(5) . . ?
O3 C8 C9 127.1(6) . . ?
C13 C8 C9 124.4(6) . . ?
C10 C9 C8 115.3(6) . . ?
C10 C9 H9 122.3 . . ?
C8 C9 H9 122.3 . . ?
C9 C10 C11 120.6(6) . . ?
C9 C10 H10 119.7 . . ?
C11 C10 H10 119.7 . . ?
C12 C11 C10 123.4(6) . . ?
C12 C11 Br1 119.5(5) . . ?
C10 C11 Br1 117.2(5) . . ?
C11 C12 C13 116.1(6) . . ?
C11 C12 H12 121.9 . . ?
C13 C12 H12 121.9 . . ?
C12 C13 C8 120.1(6) . . ?
C12 C13 N2 131.8(5) . . ?
C8 C13 N2 108.1(5) . . ?
O5 C14 O4 125.6(5) . . ?
O5 C14 C15 119.2(5) . . ?
O4 C14 C15 115.3(5) . . ?
N3 C15 C16 122.5(5) . . ?
N3 C15 C14 113.8(5) . . ?
C16 C15 C14 123.7(5) . . ?
C17 C16 C15 118.7(6) . . ?
C17 C16 H16 120.6 . . ?
C15 C16 H16 120.6 . . ?
C16 C17 C18 119.5(6) . . ?
C16 C17 H17 120.3 . . ?
C18 C17 H17 120.3 . . ?
C19 C18 C17 117.7(5) . . ?
C19 C18 H18 121.2 . . ?
C17 C18 H18 121.2 . . ?
N3 C19 C18 123.4(6) . . ?
N3 C19 C20 112.3(5) . . ?
C18 C19 C20 124.3(5) . . ?
N4 C20 O6 115.8(5) . . ?
N4 C20 C19 125.0(5) . . ?
O6 C20 C19 119.2(5) . . ?
O6 C21 C22 127.9(6) . . ?
O6 C21 C26 108.2(5) . . ?
C22 C21 C26 123.9(6) . . ?
C23 C22 C21 115.4(6) . . ?
C23 C22 H22 122.3 . . ?
C21 C22 H22 122.3 . . ?
C22 C23 C24 121.0(6) . . ?
C22 C23 H23 119.5 . . ?
C24 C23 H23 119.5 . . ?
C25 C24 C23 123.2(6) . . ?
C25 C24 Br2 118.4(5) . . ?
C23 C24 Br2 118.3(5) . . ?
C26 C25 C24 115.8(6) . . ?
C26 C25 H25 122.1 . . ?
C24 C25 H25 122.1 . . ?
C25 C26 C21 120.5(6) . . ?
C25 C26 N4 131.7(6) . . ?
C21 C26 N4 107.7(6) . . ?
O8 C27 O7 125.6(6) . . ?
O8 C27 C28 119.5(6) . . ?
O7 C27 C28 114.9(5) . . ?
N5 C28 C29 122.8(6) . . ?
N5 C28 C27 115.8(6) . . ?
C29 C28 C27 121.3(6) . . ?
C28 C29 C30 118.6(6) . . ?
C28 C29 H29 120.7 . . ?
C30 C29 H29 120.7 . . ?
C31 C30 C29 119.0(6) . . ?
C31 C30 H30 120.5 . . ?
C29 C30 H30 120.5 . . ?
C30 C31 C32 118.3(6) . . ?
C30 C31 H31 120.8 . . ?
C32 C31 H31 120.8 . . ?
N5 C32 C31 123.3(6) . . ?
N5 C32 C33 116.6(6) . . ?
C31 C32 C33 120.1(6) . . ?
N6 C33 O9 117.1(6) . . ?
N6 C33 C32 125.9(6) . . ?
O9 C33 C32 117.0(6) . . ?
C39 C34 C35 120.9(6) . . ?
C39 C34 N6 108.7(6) . . ?
C35 C34 N6 130.1(6) . . ?
C36 C35 C34 115.6(6) . . ?
C36 C35 H35 122.2 . . ?
C34 C35 H35 122.2 . . ?
C35 C36 C37 122.9(6) . . ?
C35 C36 Br3 119.1(5) . . ?
C37 C36 Br3 118.0(5) . . ?
C38 C37 C36 120.7(7) . . ?
C38 C37 H37 119.7 . . ?
C36 C37 H37 119.7 . . ?
C39 C38 C37 116.7(7) . . ?
C39 C38 H38 121.7 . . ?
C37 C38 H38 121.7 . . ?
C38 C39 O9 128.9(7) . . ?
C38 C39 C34 123.1(7) . . ?
O9 C39 C34 107.8(6) . . ?
C41 C40 H40A 109.5 . . ?
C41 C40 H40B 109.5 . . ?
H40A C40 H40B 109.5 . . ?
C41 C40 H40C 109.5 . . ?
H40A C40 H40C 109.5 . . ?
H40B C40 H40C 109.5 . . ?
N7 C41 C40 178.3(10) . . ?

loop_
_geom_bond_atom_site_label_1
_geom_bond_atom_site_label_2
_geom_bond_distance
_geom_bond_site_symmetry_2
_geom_bond_publ_flag
Yb1 O7 2.270(5) . ?
Yb1 O4 2.318(4) . ?
Yb1 O1 2.323(4) . ?
Yb1 O11 2.342(4) . ?
Yb1 O10 2.371(4) . ?
Yb1 N1 2.500(5) . ?
Yb1 N3 2.520(5) . ?
Yb1 N4 2.617(5) . ?
Yb1 N2 2.623(5) . ?
Br1 C11 1.905(7) . ?
Br2 C24 1.895(7) . ?
Br3 C36 1.896(7) . ?
O1 C1 1.274(7) . ?
O2 C1 1.242(7) . ?
O3 C7 1.372(7) . ?
O3 C8 1.383(7) . ?
O4 C14 1.270(7) . ?
O5 C14 1.246(7) . ?
O6 C20 1.364(7) . ?
O6 C21 1.379(8) . ?
O7 C27 1.259(8) . ?
O8 C27 1.241(7) . ?
O9 C33 1.355(8) . ?
O9 C39 1.383(8) . ?
O10 H10A 0.87(3) . ?
O10 H10B 0.93(3) . ?
O11 H11A 0.90(3) . ?
O11 H11B 0.95(3) . ?
N1 C2 1.318(8) . ?
N1 C6 1.354(8) . ?
N2 C7 1.306(8) . ?
N2 C13 1.414(8) . ?
N3 C15 1.334(7) . ?
N3 C19 1.348(7) . ?
N4 C20 1.298(8) . ?
N4 C26 1.411(8) . ?
N5 C32 1.338(8) . ?
N5 C28 1.355(8) . ?
N6 C33 1.301(8) . ?
N6 C34 1.412(8) . ?
C1 C2 1.528(8) . ?
C2 C3 1.398(9) . ?
C3 C4 1.394(9) . ?
C3 H3 0.9500 . ?
C4 C5 1.374(10) . ?
C4 H4 0.9500 . ?
C5 C6 1.381(9) . ?
C5 H5 0.9500 . ?
C6 C7 1.456(9) . ?
C8 C13 1.394(8) . ?
C8 C9 1.396(8) . ?
C9 C10 1.379(9) . ?
C9 H9 0.9500 . ?
C10 C11 1.415(9) . ?
C10 H10 0.9500 . ?
C11 C12 1.385(9) . ?
C12 C13 1.388(9) . ?
C12 H12 0.9500 . ?
C14 C15 1.534(8) . ?
C15 C16 1.390(9) . ?
C16 C17 1.388(8) . ?
C16 H16 0.9500 . ?
C17 C18 1.393(9) . ?
C17 H17 0.9500 . ?
C18 C19 1.386(9) . ?
C18 H18 0.9500 . ?
C19 C20 1.459(9) . ?
C21 C22 1.392(8) . ?
C21 C26 1.395(8) . ?
C22 C23 1.390(10) . ?
C22 H22 0.9500 . ?
C23 C24 1.398(9) . ?
C23 H23 0.9500 . ?
C24 C25 1.396(8) . ?
C25 C26 1.392(9) . ?
C25 H25 0.9500 . ?
C27 C28 1.515(9) . ?
C28 C29 1.380(9) . ?
C29 C30 1.404(9) . ?
C29 H29 0.9500 . ?
C30 C31 1.386(9) . ?
C30 H30 0.9500 . ?
C31 C32 1.395(9) . ?
C31 H31 0.9500 . ?
C32 C33 1.485(9) . ?
C34 C39 1.389(10) . ?
C34 C35 1.409(9) . ?
C35 C36 1.387(9) . ?
C35 H35 0.9500 . ?
C36 C37 1.408(10) . ?
C37 C38 1.383(10) . ?
C37 H37 0.9500 . ?
C38 C39 1.381(10) . ?
C38 H38 0.9500 . ?
C40 C41 1.457(11) . ?
C40 H40A 0.9800 . ?
C40 H40B 0.9800 . ?
C40 H40C 0.9800 . ?
C41 N7 1.147(10) . ?

loop_
_geom_hbond_atom_site_label_D
_geom_hbond_atom_site_label_H
_geom_hbond_atom_site_label_A
_geom_hbond_distance_DH
_geom_hbond_distance_HA
_geom_hbond_distance_DA
_geom_hbond_angle_DHA
_geom_hbond_site_symmetry_A
O10 H10A O2 0.87(3) 1.80(3) 2.666(6) 169(6) 3_566
O10 H10B N5 0.93(3) 2.36(4) 3.224(8) 154(5) .
O10 H10B O9 0.93(3) 2.66(3) 3.346(7) 131(4) .
O11 H11A O5 0.90(3) 1.79(3) 2.664(6) 162(6) 3_666
O11 H11B O8 0.95(3) 1.93(4) 2.779(7) 148(4) .
O11 H11B Br3 0.95(3) 2.93(3) 3.689(5) 138(4) 1_655

loop_
_geom_torsion_atom_site_label_1
_geom_torsion_atom_site_label_2
_geom_torsion_atom_site_label_3
_geom_torsion_atom_site_label_4
_geom_torsion
_geom_torsion_site_symmetry_1
_geom_torsion_site_symmetry_2
_geom_torsion_site_symmetry_3
_geom_torsion_site_symmetry_4
_geom_torsion_publ_flag
O7 Yb1 O1 C1 99.7(5) . . . . ?
O4 Yb1 O1 C1 -74.9(5) . . . . ?
O11 Yb1 O1 C1 -146.2(5) . . . . ?
O10 Yb1 O1 C1 67.5(5) . . . . ?
N1 Yb1 O1 C1 -7.6(5) . . . . ?
N3 Yb1 O1 C1 -138.5(5) . . . . ?
N4 Yb1 O1 C1 153.8(5) . . . . ?
N2 Yb1 O1 C1 -8.1(6) . . . . ?
O7 Yb1 O4 C14 110.8(5) . . . . ?
O1 Yb1 O4 C14 -74.8(5) . . . . ?
O11 Yb1 O4 C14 68.9(5) . . . . ?
O10 Yb1 O4 C14 -143.3(5) . . . . ?
N1 Yb1 O4 C14 -137.7(5) . . . . ?
N3 Yb1 O4 C14 -5.2(5) . . . . ?
N4 Yb1 O4 C14 -7.3(6) . . . . ?
N2 Yb1 O4 C14 153.0(5) . . . . ?
O4 Yb1 O7 C27 -72.7(9) . . . . ?
O1 Yb1 O7 C27 115.0(8) . . . . ?
O11 Yb1 O7 C27 -28.2(8) . . . . ?
O10 Yb1 O7 C27 149.9(9) . . . . ?
N1 Yb1 O7 C27 -163.0(8) . . . . ?
N3 Yb1 O7 C27 16.7(9) . . . . ?
N4 Yb1 O7 C27 63.2(9) . . . . ?
N2 Yb1 O7 C27 -114.2(9) . . . . ?
O7 Yb1 N1 C2 -124.6(5) . . . . ?
O4 Yb1 N1 C2 103.6(5) . . . . ?
O1 Yb1 N1 C2 2.7(4) . . . . ?
O11 Yb1 N1 C2 145.0(4) . . . . ?
O10 Yb1 N1 C2 -80.1(5) . . . . ?
N3 Yb1 N1 C2 55.6(5) . . . . ?
N4 Yb1 N1 C2 -21.9(6) . . . . ?
N2 Yb1 N1 C2 -177.7(5) . . . . ?
O7 Yb1 N1 C6 57.2(5) . . . . ?
O4 Yb1 N1 C6 -74.6(5) . . . . ?
O1 Yb1 N1 C6 -175.5(5) . . . . ?
O11 Yb1 N1 C6 -33.2(6) . . . . ?
O10 Yb1 N1 C6 101.6(5) . . . . ?
N3 Yb1 N1 C6 -122.6(5) . . . . ?
N4 Yb1 N1 C6 159.9(4) . . . . ?
N2 Yb1 N1 C6 4.1(4) . . . . ?
O7 Yb1 N2 C7 -140.7(4) . . . . ?
O4 Yb1 N2 C7 68.6(4) . . . . ?
O1 Yb1 N2 C7 -6.8(5) . . . . ?
O11 Yb1 N2 C7 148.8(4) . . . . ?
O10 Yb1 N2 C7 -76.7(4) . . . . ?
N1 Yb1 N2 C7 -7.3(4) . . . . ?
N3 Yb1 N2 C7 95.6(4) . . . . ?
N4 Yb1 N2 C7 -146.4(4) . . . . ?
O7 Yb1 N2 C13 55.3(6) . . . . ?
O4 Yb1 N2 C13 -95.4(6) . . . . ?
O1 Yb1 N2 C13 -170.8(6) . . . . ?
O11 Yb1 N2 C13 -15.2(6) . . . . ?
O10 Yb1 N2 C13 119.3(6) . . . . ?
N1 Yb1 N2 C13 -171.2(7) . . . . ?
N3 Yb1 N2 C13 -68.4(7) . . . . ?
N4 Yb1 N2 C13 49.6(8) . . . . ?
O7 Yb1 N3 C15 -126.4(4) . . . . ?
O4 Yb1 N3 C15 3.1(4) . . . . ?
O1 Yb1 N3 C15 102.8(4) . . . . ?
O11 Yb1 N3 C15 -82.1(4) . . . . ?
O10 Yb1 N3 C15 143.0(4) . . . . ?
N1 Yb1 N3 C15 53.4(5) . . . . ?
N4 Yb1 N3 C15 -178.7(5) . . . . ?
N2 Yb1 N3 C15 -25.3(5) . . . . ?
O7 Yb1 N3 C19 50.9(5) . . . . ?
O4 Yb1 N3 C19 -179.6(5) . . . . ?
O1 Yb1 N3 C19 -79.8(5) . . . . ?
O11 Yb1 N3 C19 95.2(5) . . . . ?
O10 Yb1 N3 C19 -39.7(6) . . . . ?
N1 Yb1 N3 C19 -129.3(4) . . . . ?
N4 Yb1 N3 C19 -1.4(4) . . . . ?
N2 Yb1 N3 C19 152.1(4) . . . . ?
O7 Yb1 N4 C20 -137.8(5) . . . . ?
O4 Yb1 N4 C20 3.1(5) . . . . ?
O1 Yb1 N4 C20 79.2(4) . . . . ?
O11 Yb1 N4 C20 -68.8(4) . . . . ?
O10 Yb1 N4 C20 156.7(5) . . . . ?
N1 Yb1 N4 C20 102.6(5) . . . . ?
N3 Yb1 N4 C20 1.0(4) . . . . ?
N2 Yb1 N4 C20 -132.3(5) . . . . ?
O7 Yb1 N4 C26 45.8(6) . . . . ?
O4 Yb1 N4 C26 -173.2(6) . . . . ?
O1 Yb1 N4 C26 -97.2(6) . . . . ?
O11 Yb1 N4 C26 114.8(6) . . . . ?
O10 Yb1 N4 C26 -19.7(6) . . . . ?
N1 Yb1 N4 C26 -73.8(7) . . . . ?
N3 Yb1 N4 C26 -175.4(7) . . . . ?
N2 Yb1 N4 C26 51.4(8) . . . . ?
Yb1 O1 C1 O2 -170.8(5) . . . . ?
Yb1 O1 C1 C2 10.8(8) . . . . ?
C6 N1 C2 C3 -1.3(9) . . . . ?
Yb1 N1 C2 C3 -179.7(5) . . . . ?
C6 N1 C2 C1 179.3(5) . . . . ?
Yb1 N1 C2 C1 0.9(7) . . . . ?
O2 C1 C2 N1 174.6(6) . . . . ?
O1 C1 C2 N1 -6.9(8) . . . . ?
O2 C1 C2 C3 -4.8(10) . . . . ?
O1 C1 C2 C3 173.7(6) . . . . ?
N1 C2 C3 C4 0.0(10) . . . . ?
C1 C2 C3 C4 179.4(6) . . . . ?
C2 C3 C4 C5 1.0(11) . . . . ?
C3 C4 C5 C6 -0.7(11) . . . . ?
C2 N1 C6 C5 1.7(9) . . . . ?
Yb1 N1 C6 C5 179.9(5) . . . . ?
C2 N1 C6 C7 -178.9(5) . . . . ?
Yb1 N1 C6 C7 -0.6(7) . . . . ?
C4 C5 C6 N1 -0.6(11) . . . . ?
C4 C5 C6 C7 179.9(7) . . . . ?
C13 N2 C7 O3 0.8(7) . . . . ?
Yb1 N2 C7 O3 -169.1(4) . . . . ?
C13 N2 C7 C6 -178.9(6) . . . . ?
Yb1 N2 C7 C6 11.2(8) . . . . ?
C8 O3 C7 N2 0.1(7) . . . . ?
C8 O3 C7 C6 179.8(5) . . . . ?
N1 C6 C7 N2 -7.8(9) . . . . ?
C5 C6 C7 N2 171.7(7) . . . . ?
N1 C6 C7 O3 172.5(5) . . . . ?
C5 C6 C7 O3 -8.0(10) . . . . ?
C7 O3 C8 C13 -1.0(6) . . . . ?
C7 O3 C8 C9 179.9(6) . . . . ?
O3 C8 C9 C10 177.2(6) . . . . ?
C13 C8 C9 C10 -1.8(10) . . . . ?
C8 C9 C10 C11 0.0(9) . . . . ?
C9 C10 C11 C12 1.7(10) . . . . ?
C9 C10 C11 Br1 -178.4(5) . . . . ?
C10 C11 C12 C13 -1.5(10) . . . . ?
Br1 C11 C12 C13 178.5(5) . . . . ?
C11 C12 C13 C8 -0.3(9) . . . . ?
C11 C12 C13 N2 -178.6(6) . . . . ?
O3 C8 C13 C12 -177.2(6) . . . . ?
C9 C8 C13 C12 2.1(10) . . . . ?
O3 C8 C13 N2 1.5(7) . . . . ?
C9 C8 C13 N2 -179.3(6) . . . . ?
C7 N2 C13 C12 177.1(7) . . . . ?
Yb1 N2 C13 C12 -18.1(11) . . . . ?
C7 N2 C13 C8 -1.3(7) . . . . ?
Yb1 N2 C13 C8 163.5(5) . . . . ?
Yb1 O4 C14 O5 -174.1(4) . . . . ?
Yb1 O4 C14 C15 6.3(7) . . . . ?
C19 N3 C15 C16 2.5(9) . . . . ?
Yb1 N3 C15 C16 -180.0(5) . . . . ?
C19 N3 C15 C14 -179.0(5) . . . . ?
Yb1 N3 C15 C14 -1.5(6) . . . . ?
O5 C14 C15 N3 177.8(5) . . . . ?
O4 C14 C15 N3 -2.6(8) . . . . ?
O5 C14 C15 C16 -3.7(9) . . . . ?
O4 C14 C15 C16 175.9(6) . . . . ?
N3 C15 C16 C17 -1.6(10) . . . . ?
C14 C15 C16 C17 -179.9(6) . . . . ?
C15 C16 C17 C18 -0.2(10) . . . . ?
C16 C17 C18 C19 0.8(10) . . . . ?
C15 N3 C19 C18 -1.9(9) . . . . ?
Yb1 N3 C19 C18 -179.2(5) . . . . ?
C15 N3 C19 C20 178.9(5) . . . . ?
Yb1 N3 C19 C20 1.5(7) . . . . ?
C17 C18 C19 N3 0.2(10) . . . . ?
C17 C18 C19 C20 179.4(6) . . . . ?
C26 N4 C20 O6 -2.4(7) . . . . ?
Yb1 N4 C20 O6 -180.0(4) . . . . ?
C26 N4 C20 C19 176.9(6) . . . . ?
Yb1 N4 C20 C19 -0.7(8) . . . . ?
C21 O6 C20 N4 1.4(7) . . . . ?
C21 O6 C20 C19 -177.8(5) . . . . ?
N3 C19 C20 N4 -0.4(9) . . . . ?
C18 C19 C20 N4 -179.7(6) . . . . ?
N3 C19 C20 O6 178.8(5) . . . . ?
C18 C19 C20 O6 -0.5(10) . . . . ?
C20 O6 C21 C22 -179.8(6) . . . . ?
C20 O6 C21 C26 0.2(7) . . . . ?
O6 C21 C22 C23 -176.7(6) . . . . ?
C26 C21 C22 C23 3.3(10) . . . . ?
C21 C22 C23 C24 -0.9(10) . . . . ?
C22 C23 C24 C25 -1.5(10) . . . . ?
C22 C23 C24 Br2 176.9(5) . . . . ?
C23 C24 C25 C26 1.6(10) . . . . ?
Br2 C24 C25 C26 -176.8(5) . . . . ?
C24 C25 C26 C21 0.7(9) . . . . ?
C24 C25 C26 N4 178.5(6) . . . . ?
O6 C21 C26 C25 176.7(6) . . . . ?
C22 C21 C26 C25 -3.3(10) . . . . ?
O6 C21 C26 N4 -1.5(7) . . . . ?
C22 C21 C26 N4 178.4(6) . . . . ?
C20 N4 C26 C25 -175.7(7) . . . . ?
Yb1 N4 C26 C25 0.9(11) . . . . ?
C20 N4 C26 C21 2.3(7) . . . . ?
Yb1 N4 C26 C21 178.9(5) . . . . ?
Yb1 O7 C27 O8 33.5(12) . . . . ?
Yb1 O7 C27 C28 -146.2(7) . . . . ?
C32 N5 C28 C29 -2.0(9) . . . . ?
C32 N5 C28 C27 175.9(5) . . . . ?
O8 C27 C28 N5 -179.4(5) . . . . ?
O7 C27 C28 N5 0.3(8) . . . . ?
O8 C27 C28 C29 -1.5(9) . . . . ?
O7 C27 C28 C29 178.2(5) . . . . ?
N5 C28 C29 C30 1.0(9) . . . . ?
C27 C28 C29 C30 -176.8(5) . . . . ?
C28 C29 C30 C31 1.0(9) . . . . ?
C29 C30 C31 C32 -1.8(9) . . . . ?
C28 N5 C32 C31 1.0(9) . . . . ?
C28 N5 C32 C33 -179.0(5) . . . . ?
C30 C31 C32 N5 0.8(10) . . . . ?
C30 C31 C32 C33 -179.2(6) . . . . ?
C34 N6 C33 O9 0.0(7) . . . . ?
C34 N6 C33 C32 179.9(6) . . . . ?
C39 O9 C33 N6 1.8(7) . . . . ?
C39 O9 C33 C32 -178.1(5) . . . . ?
N5 C32 C33 N6 173.3(6) . . . . ?
C31 C32 C33 N6 -6.8(10) . . . . ?
N5 C32 C33 O9 -6.8(8) . . . . ?
C31 C32 C33 O9 173.2(6) . . . . ?
C33 N6 C34 C39 -1.8(7) . . . . ?
C33 N6 C34 C35 -176.0(7) . . . . ?
C39 C34 C35 C36 0.7(9) . . . . ?
N6 C34 C35 C36 174.3(6) . . . . ?
C34 C35 C36 C37 -3.1(10) . . . . ?
C34 C35 C36 Br3 179.2(5) . . . . ?
C35 C36 C37 C38 3.2(11) . . . . ?
Br3 C36 C37 C38 -179.1(5) . . . . ?
C36 C37 C38 C39 -0.6(10) . . . . ?
C37 C38 C39 O9 -176.9(6) . . . . ?
C37 C38 C39 C34 -1.8(10) . . . . ?
C33 O9 C39 C38 172.9(7) . . . . ?
C33 O9 C39 C34 -2.8(7) . . . . ?
C35 C34 C39 C38 1.8(10) . . . . ?
N6 C34 C39 C38 -173.0(6) . . . . ?
C35 C34 C39 O9 177.8(6) . . . . ?
N6 C34 C39 O9 3.0(7) . . . . ?
